data_2224813
loop_
_publ_author_name
'Wang, Wen-Lan'

_publ_section_title
;
 3-(1<i>H</i>-Imidazo[4,5-<i>f</i>][1,10]phenanthrolin-2-yl)benzonitrile
 methanol solvate
;
_journal_coeditor_code XU2700
_journal_issue 1
_journal_name_full 'Acta Crystallographica Section E'
_journal_page_first o55
_journal_paper_doi 10.1107/S1600536809051472
_journal_volume 66
_journal_year 2010
_chemical_formula_iupac 'C20 H11 N5, C H4 O'
_chemical_formula_moiety 'C20 H11 N5, C H4 O'
_chemical_formula_sum 'C21 H15 N5 O'
_chemical_formula_weight 353.38
_chemical_name_systematic
;
3-(1<i>H</i>-Imidazo[4,5-<i>f</i>][1,10]phenanthrolin-2-yl)benzonitrile
methanol solvate
;
_space_group_IT_number 14
_symmetry_cell_setting monoclinic
_symmetry_space_group_name_Hall '-P 2yn'
_symmetry_space_group_name_H-M 'P 1 21/n 1'
_atom_sites_solution_hydrogens geom
_atom_sites_solution_primary direct
_atom_sites_solution_secondary difmap
_audit_creation_method SHELXL-97
_cell_angle_alpha 90.00
_cell_angle_beta 99.956(19)
_cell_angle_gamma 90.00
_cell_formula_units_Z 4
_cell_length_a 7.1150(10)
_cell_length_b 18.385(2)
_cell_length_c 13.5576(12)
_cell_measurement_reflns_used 2018
_cell_measurement_temperature 293(2)
_cell_measurement_theta_max 26.00
_cell_measurement_theta_min 3.04
_cell_volume 1746.8(4)
_computing_cell_refinement 'CrystalClear (Rigaku, 2005)'
_computing_data_collection 'CrystalClear (Rigaku, 2005)'
_computing_data_reduction 'CrystalClear (Rigaku, 2005)'
_computing_molecular_graphics 'Ortep-3 for Windows (Farrugia, 1997)'
_computing_publication_material 'SHELXL97 (Sheldrick, 2008)'
_computing_structure_refinement 'SHELXL97 (Sheldrick, 2008)'
_computing_structure_solution 'SHELXS97 (Sheldrick, 2008)'
_diffrn_ambient_temperature 293(2)
_diffrn_detector_area_resol_mean 13.6612
_diffrn_measured_fraction_theta_full 0.997
_diffrn_measured_fraction_theta_max 0.997
_diffrn_measurement_device_type 'Rigaku, SCXmini'
_diffrn_measurement_method '\w scan'
_diffrn_radiation_monochromator graphite
_diffrn_radiation_source 'fine-focus sealed tube'
_diffrn_radiation_type MoK\a
_diffrn_radiation_wavelength 0.71073
_diffrn_reflns_av_R_equivalents 0.0986
_diffrn_reflns_av_sigmaI/netI 0.0702
_diffrn_reflns_limit_h_max 8
_diffrn_reflns_limit_h_min -8
_diffrn_reflns_limit_k_max 22
_diffrn_reflns_limit_k_min -22
_diffrn_reflns_limit_l_max 16
_diffrn_reflns_limit_l_min -16
_diffrn_reflns_number 15971
_diffrn_reflns_theta_full 26.00
_diffrn_reflns_theta_max 26.00
_diffrn_reflns_theta_min 3.04
_diffrn_standards_number 0
_exptl_absorpt_coefficient_mu 0.087
_exptl_absorpt_correction_type none
_exptl_crystal_colour colorless
_exptl_crystal_density_diffrn 1.344
_exptl_crystal_density_method 'not measured'
_exptl_crystal_description block
_exptl_crystal_F_000 736
_exptl_crystal_size_max 0.30
_exptl_crystal_size_mid 0.28
_exptl_crystal_size_min 0.26
_refine_diff_density_max 0.177
_refine_diff_density_min -0.189
_refine_ls_extinction_method none
_refine_ls_goodness_of_fit_ref 1.036
_refine_ls_hydrogen_treatment constr
_refine_ls_matrix_type full
_refine_ls_number_parameters 245
_refine_ls_number_reflns 3432
_refine_ls_number_restraints 0
_refine_ls_restrained_S_all 1.036
_refine_ls_R_factor_all 0.1321
_refine_ls_R_factor_gt 0.0723
_refine_ls_shift/su_max 0.000
_refine_ls_shift/su_mean 0.000
_refine_ls_structure_factor_coef Fsqd
_refine_ls_weighting_details 'calc w=1/[\s^2^(Fo^2^)+(0.0784P)^2^+0.0647P] where P=(Fo^2^+2Fc^2^)/3'
_refine_ls_weighting_scheme calc
_refine_ls_wR_factor_gt 0.1533
_refine_ls_wR_factor_ref 0.1792
_reflns_number_gt 2018
_reflns_number_total 3432
_reflns_threshold_expression >2sigma(I)
_cod_data_source_file xu2700.cif
_cod_data_source_block I
_cod_original_cell_volume 1746.7(4)
_cod_original_sg_symbol_H-M 'P 21/n'
_cod_database_code 2224813
_cod_database_fobs_code 2224813

loop_
_symmetry_equiv_pos_as_xyz
'x, y, z'
'-x+1/2, y+1/2, -z+1/2'
'-x, -y, -z'
'x-1/2, -y-1/2, z-1/2'

loop_
_atom_site_type_symbol
_atom_site_label
_atom_site_fract_x
_atom_site_fract_y
_atom_site_fract_z
_atom_site_U_iso_or_equiv
_atom_site_adp_type
_atom_site_calc_flag
_atom_site_refinement_flags
_atom_site_occupancy
_atom_site_disorder_assembly
_atom_site_disorder_group
C C1 0.6541(5) -0.05805(18) 0.7761(3) 0.0518(8) Uani d . 1 . .
C C2 0.6702(4) -0.07430(16) 0.6737(2) 0.0430(7) Uani d . 1 . .
C C3 0.6441(4) -0.14493(17) 0.6377(3) 0.0510(8) Uani d . 1 . .
H H3A 0.6173 -0.1822 0.6795 0.061 Uiso calc R 1 . .
C C4 0.6581(5) -0.15944(17) 0.5396(3) 0.0538(9) Uani d . 1 . .
H H4A 0.6398 -0.2066 0.5152 0.065 Uiso calc R 1 . .
C C5 0.6993(4) -0.10430(17) 0.4769(2) 0.0501(8) Uani d . 1 . .
H H5A 0.7079 -0.1149 0.4107 0.060 Uiso calc R 1 . .
C C6 0.7281(4) -0.03325(15) 0.5117(2) 0.0386(7) Uani d . 1 . .
C C7 0.7123(4) -0.01864(16) 0.6113(2) 0.0407(7) Uani d . 1 . .
H H7A 0.7300 0.0285 0.6360 0.049 Uiso calc R 1 . .
C C8 0.7695(4) 0.02402(15) 0.4435(2) 0.0391(7) Uani d . 1 . .
C C9 0.8262(4) 0.08115(15) 0.3144(2) 0.0388(7) Uani d . 1 . .
C C10 0.8600(4) 0.10077(16) 0.2162(2) 0.0391(7) Uani d . 1 . .
C C11 0.8394(4) 0.05275(17) 0.1346(2) 0.0490(8) Uani d . 1 . .
H H11A 0.7998 0.0051 0.1413 0.059 Uiso calc R 1 . .
C C12 0.8787(5) 0.07721(19) 0.0448(2) 0.0567(9) Uani d . 1 . .
H H12A 0.8629 0.0470 -0.0110 0.068 Uiso calc R 1 . .
C C13 0.9430(5) 0.14836(19) 0.0393(2) 0.0596(10) Uani d . 1 . .
H H13A 0.9758 0.1633 -0.0210 0.072 Uiso calc R 1 . .
C C14 0.9157(4) 0.17313(16) 0.2013(2) 0.0411(7) Uani d . 1 . .
C C15 0.9232(4) 0.22708(16) 0.2820(2) 0.0407(7) Uani d . 1 . .
C C16 0.9749(5) 0.34573(18) 0.3349(3) 0.0622(10) Uani d . 1 . .
H H16A 1.0103 0.3930 0.3221 0.075 Uiso calc R 1 . .
C C17 0.9213(5) 0.33164(18) 0.4271(2) 0.0592(9) Uani d . 1 . .
H H17A 0.9197 0.3687 0.4737 0.071 Uiso calc R 1 . .
C C18 0.8714(5) 0.26248(17) 0.4477(2) 0.0511(8) Uani d . 1 . .
H H18A 0.8365 0.2515 0.5090 0.061 Uiso calc R 1 . .
C C19 0.8732(4) 0.20771(15) 0.3752(2) 0.0388(7) Uani d . 1 . .
C C20 0.8320(4) 0.13278(15) 0.3885(2) 0.0371(7) Uani d . 1 . .
C C21 0.9291(6) 0.1623(3) 0.7300(3) 0.1045(16) Uani d . 1 . .
H H21A 0.9003 0.1877 0.7875 0.157 Uiso calc R 1 . .
H H21B 1.0353 0.1853 0.7075 0.157 Uiso calc R 1 . .
H H21C 0.9610 0.1127 0.7478 0.157 Uiso calc R 1 . .
N N1 0.6392(5) -0.04524(19) 0.8570(2) 0.0749(9) Uani d . 1 . .
N N2 0.7870(3) 0.01301(12) 0.34899(16) 0.0406(6) Uani d . 1 . .
N N3 0.7950(3) 0.09555(12) 0.47126(17) 0.0390(6) Uani d . 1 . .
H H3B 0.7891 0.1137 0.5291 0.047 Uiso calc R 1 . .
N N4 0.9610(4) 0.19635(14) 0.11301(19) 0.0550(7) Uani d . 1 . .
N N5 0.9787(4) 0.29620(13) 0.26399(19) 0.0513(7) Uani d . 1 . .
O O1 0.7700(4) 0.16399(13) 0.65327(16) 0.0640(7) Uani d . 1 . .
H H1E 0.6578 0.1781 0.6823 0.14(2) Uiso d R 1 . .

loop_
_atom_site_aniso_label
_atom_site_aniso_U_11
_atom_site_aniso_U_22
_atom_site_aniso_U_33
_atom_site_aniso_U_12
_atom_site_aniso_U_13
_atom_site_aniso_U_23
C1 0.050(2) 0.061(2) 0.044(2) -0.0024(16) 0.0072(16) 0.0113(16)
C2 0.0349(16) 0.050(2) 0.0432(18) 0.0017(13) 0.0034(14) 0.0069(14)
C3 0.051(2) 0.0400(19) 0.063(2) -0.0021(14) 0.0118(17) 0.0147(16)
C4 0.055(2) 0.0383(19) 0.070(2) -0.0027(14) 0.0155(18) -0.0017(17)
C5 0.0488(19) 0.050(2) 0.052(2) -0.0018(15) 0.0117(16) -0.0018(16)
C6 0.0300(16) 0.0410(17) 0.0446(17) 0.0024(12) 0.0063(13) 0.0044(13)
C7 0.0409(17) 0.0381(17) 0.0426(18) -0.0026(13) 0.0060(14) 0.0031(13)
C8 0.0345(16) 0.0416(17) 0.0414(17) 0.0021(12) 0.0074(13) 0.0001(13)
C9 0.0359(16) 0.0419(18) 0.0382(16) -0.0003(12) 0.0051(13) 0.0016(13)
C10 0.0351(16) 0.0460(18) 0.0361(16) 0.0024(13) 0.0062(13) -0.0013(13)
C11 0.053(2) 0.0483(19) 0.0457(19) 0.0018(15) 0.0095(16) -0.0034(15)
C12 0.070(2) 0.062(2) 0.0386(19) 0.0111(17) 0.0105(17) -0.0064(16)
C13 0.078(3) 0.066(2) 0.0375(19) 0.0088(19) 0.0183(17) 0.0087(17)
C14 0.0407(17) 0.0470(19) 0.0357(16) 0.0054(13) 0.0071(13) 0.0038(13)
C15 0.0378(17) 0.0422(18) 0.0422(17) 0.0020(13) 0.0077(14) 0.0027(13)
C16 0.087(3) 0.0392(19) 0.063(2) -0.0115(17) 0.021(2) -0.0003(17)
C17 0.079(3) 0.049(2) 0.052(2) -0.0060(17) 0.0183(18) -0.0075(16)
C18 0.064(2) 0.049(2) 0.0429(18) -0.0016(16) 0.0161(16) -0.0037(15)
C19 0.0389(17) 0.0409(18) 0.0377(16) 0.0005(12) 0.0099(13) -0.0005(13)
C20 0.0347(16) 0.0436(18) 0.0345(16) 0.0030(12) 0.0103(13) 0.0041(13)
C21 0.082(3) 0.134(4) 0.092(3) 0.011(3) -0.002(3) -0.042(3)
N1 0.071(2) 0.100(3) 0.053(2) -0.0063(18) 0.0090(17) 0.0078(18)
N2 0.0423(15) 0.0424(15) 0.0386(14) -0.0004(11) 0.0114(11) 0.0001(11)
N3 0.0434(14) 0.0430(15) 0.0322(13) 0.0006(11) 0.0110(11) -0.0003(11)
N4 0.073(2) 0.0573(18) 0.0366(15) 0.0024(14) 0.0161(14) 0.0035(13)
N5 0.0651(18) 0.0425(16) 0.0489(16) -0.0064(13) 0.0171(13) -0.0016(12)
O1 0.0695(17) 0.0778(17) 0.0474(14) 0.0083(13) 0.0177(13) -0.0119(12)

loop_
_atom_type_symbol
_atom_type_description
_atom_type_scat_dispersion_real
_atom_type_scat_dispersion_imag
_atom_type_scat_source
C C 0.0033 0.0016 'International Tables Vol C Tables 4.2.6.8 and 6.1.1.4'
H H 0.0000 0.0000 'International Tables Vol C Tables 4.2.6.8 and 6.1.1.4'
N N 0.0061 0.0033 'International Tables Vol C Tables 4.2.6.8 and 6.1.1.4'
O O 0.0106 0.0060 'International Tables Vol C Tables 4.2.6.8 and 6.1.1.4'

loop_
_geom_angle_atom_site_label_1
_geom_angle_atom_site_label_2
_geom_angle_atom_site_label_3
_geom_angle_site_symmetry_1
_geom_angle_site_symmetry_3
_geom_angle
_geom_angle_publ_flag
N1 C1 C2 . . 179.2(4) ?
C3 C2 C7 . . 120.2(3) ?
C3 C2 C1 . . 120.2(3) ?
C7 C2 C1 . . 119.5(3) ?
C4 C3 C2 . . 119.6(3) ?
C4 C3 H3A . . 120.2 ?
C2 C3 H3A . . 120.2 ?
C3 C4 C5 . . 120.6(3) ?
C3 C4 H4A . . 119.7 ?
C5 C4 H4A . . 119.7 ?
C4 C5 C6 . . 120.8(3) ?
C4 C5 H5A . . 119.6 ?
C6 C5 H5A . . 119.6 ?
C5 C6 C7 . . 118.4(3) ?
C5 C6 C8 . . 119.6(3) ?
C7 C6 C8 . . 122.0(3) ?
C2 C7 C6 . . 120.4(3) ?
C2 C7 H7A . . 119.8 ?
C6 C7 H7A . . 119.8 ?
N2 C8 N3 . . 112.4(2) ?
N2 C8 C6 . . 124.3(3) ?
N3 C8 C6 . . 123.2(3) ?
C20 C9 N2 . . 111.0(3) ?
C20 C9 C10 . . 120.9(3) ?
N2 C9 C10 . . 128.1(3) ?
C11 C10 C14 . . 118.3(3) ?
C11 C10 C9 . . 124.1(3) ?
C14 C10 C9 . . 117.6(3) ?
C12 C11 C10 . . 119.0(3) ?
C12 C11 H11A . . 120.5 ?
C10 C11 H11A . . 120.5 ?
C11 C12 C13 . . 118.4(3) ?
C11 C12 H12A . . 120.8 ?
C13 C12 H12A . . 120.8 ?
N4 C13 C12 . . 125.2(3) ?
N4 C13 H13A . . 117.4 ?
C12 C13 H13A . . 117.4 ?
N4 C14 C10 . . 122.4(3) ?
N4 C14 C15 . . 117.3(3) ?
C10 C14 C15 . . 120.3(3) ?
N5 C15 C19 . . 121.3(3) ?
N5 C15 C14 . . 118.0(3) ?
C19 C15 C14 . . 120.8(3) ?
N5 C16 C17 . . 124.4(3) ?
N5 C16 H16A . . 117.8 ?
C17 C16 H16A . . 117.8 ?
C18 C17 C16 . . 118.6(3) ?
C18 C17 H17A . . 120.7 ?
C16 C17 H17A . . 120.7 ?
C17 C18 C19 . . 119.3(3) ?
C17 C18 H18A . . 120.3 ?
C19 C18 H18A . . 120.3 ?
C18 C19 C15 . . 118.5(3) ?
C18 C19 C20 . . 125.1(3) ?
C15 C19 C20 . . 116.4(3) ?
N3 C20 C9 . . 105.4(2) ?
N3 C20 C19 . . 131.0(3) ?
C9 C20 C19 . . 123.6(3) ?
O1 C21 H21A . . 109.5 ?
O1 C21 H21B . . 109.5 ?
H21A C21 H21B . . 109.5 ?
O1 C21 H21C . . 109.5 ?
H21A C21 H21C . . 109.5 ?
H21B C21 H21C . . 109.5 ?
C8 N2 C9 . . 104.4(2) ?
C8 N3 C20 . . 106.8(2) ?
C8 N3 H3B . . 126.6 ?
C20 N3 H3B . . 126.6 ?
C13 N4 C14 . . 116.7(3) ?
C16 N5 C15 . . 117.8(3) ?
C21 O1 H1E . . 108.4 ?

loop_
_geom_bond_atom_site_label_1
_geom_bond_atom_site_label_2
_geom_bond_site_symmetry_2
_geom_bond_distance
_geom_bond_publ_flag
C1 N1 . 1.145(4) ?
C1 C2 . 1.444(4) ?
C2 C3 . 1.388(4) ?
C2 C7 . 1.393(4) ?
C3 C4 . 1.376(4) ?
C3 H3A . 0.9300 ?
C4 C5 . 1.387(4) ?
C4 H4A . 0.9300 ?
C5 C6 . 1.392(4) ?
C5 H5A . 0.9300 ?
C6 C7 . 1.400(4) ?
C6 C8 . 1.465(4) ?
C7 H7A . 0.9300 ?
C8 N2 . 1.324(3) ?
C8 N3 . 1.371(3) ?
C9 C20 . 1.378(4) ?
C9 N2 . 1.383(3) ?
C9 C10 . 1.439(4) ?
C10 C11 . 1.403(4) ?
C10 C14 . 1.412(4) ?
C11 C12 . 1.371(4) ?
C11 H11A . 0.9300 ?
C12 C13 . 1.392(5) ?
C12 H12A . 0.9300 ?
C13 N4 . 1.323(4) ?
C13 H13A . 0.9300 ?
C14 N4 . 1.361(4) ?
C14 C15 . 1.471(4) ?
C15 N5 . 1.365(4) ?
C15 C19 . 1.416(4) ?
C16 N5 . 1.328(4) ?
C16 C17 . 1.393(4) ?
C16 H16A . 0.9300 ?
C17 C18 . 1.362(4) ?
C17 H17A . 0.9300 ?
C18 C19 . 1.409(4) ?
C18 H18A . 0.9300 ?
C19 C20 . 1.426(4) ?
C20 N3 . 1.377(3) ?
C21 O1 . 1.400(4) ?
C21 H21A . 0.9600 ?
C21 H21B . 0.9600 ?
C21 H21C . 0.9600 ?
N3 H3B . 0.8600 ?
O1 H1E . 0.9842 ?

loop_
_geom_hbond_atom_site_label_D
_geom_hbond_atom_site_label_H
_geom_hbond_atom_site_label_A
_geom_hbond_site_symmetry_A
_geom_hbond_distance_DH
_geom_hbond_distance_HA
_geom_hbond_distance_DA
_geom_hbond_angle_DHA
N3 H3B O1 . 0.86 1.95 2.803(3) 174.2
O1 H1E N5 4_566 0.98 1.89 2.857(3) 167.9

loop_
_cod_related_entry_id
_cod_related_entry_database
_cod_related_entry_code
1 ChemSpider 30655988
